data_2214137
loop_
_publ_author_name
'Jiao, Rui'
'Wang, Li'
'Xu, Feng'
'Huang, Wei'

_publ_section_title
;A triclinic polymorph of
 bis(2,2'-bipyridine-\k^2^<i>N</i>,<i>N</i>')(dicyanamido-\k<i>N</i>)copper(II)
 perchlorate
;
_journal_coeditor_code CV2256
_journal_issue 7
_journal_name_full 'Acta Crystallographica Section E'
_journal_page_first m1823
_journal_page_last m1823
_journal_paper_doi 10.1107/S1600536807026876
_journal_volume 63
_journal_year 2007
_chemical_formula_iupac '[Cu (C2 N3) (C10 H8 N2)2] Cl O4'
_chemical_formula_moiety 'C22 H16 Cu N7, Cl O4'
_chemical_formula_sum 'C22 H16 Cl Cu N7 O4'
_chemical_formula_weight 541.41
_chemical_name_systematic
;
bis(2,2'-bipyridine-\k^2^N,N')(dicyanamido-\kN)copper(II) perchlorate
;
_space_group_IT_number 2
_symmetry_cell_setting triclinic
_symmetry_space_group_name_Hall '-P 1'
_symmetry_space_group_name_H-M 'P -1'
_atom_sites_solution_hydrogens geom
_atom_sites_solution_primary direct
_atom_sites_solution_secondary difmap
_audit_creation_method SHELXL-97
_cell_angle_alpha 79.953(4)
_cell_angle_beta 78.131(3)
_cell_angle_gamma 67.468(3)
_cell_formula_units_Z 2
_cell_length_a 7.6881(12)
_cell_length_b 9.0059(14)
_cell_length_c 17.737(3)
_cell_measurement_reflns_used 999
_cell_measurement_temperature 293(2)
_cell_measurement_theta_max 20.061
_cell_measurement_theta_min 2.360
_cell_volume 1103.9(3)
_computing_cell_refinement SMART
_computing_data_collection 'SMART (Bruker, 2000)'
_computing_data_reduction 'SAINT (Bruker, 2000)'
_computing_molecular_graphics SHELXTL
_computing_publication_material SHELXTL
_computing_structure_refinement SHELXTL
_computing_structure_solution 'SHELXTL (Bruker, 2000)'
_diffrn_ambient_temperature 293(2)
_diffrn_measured_fraction_theta_full 0.987
_diffrn_measured_fraction_theta_max 0.987
_diffrn_measurement_device_type 'Bruker 1K CCD area-detector'
_diffrn_measurement_method '\f and \w scans'
_diffrn_radiation_monochromator graphite
_diffrn_radiation_source 'fine-focus sealed tube'
_diffrn_radiation_type MoK\a
_diffrn_radiation_wavelength 0.71073
_diffrn_reflns_av_R_equivalents 0.0653
_diffrn_reflns_av_sigmaI/netI 0.1001
_diffrn_reflns_limit_h_max 9
_diffrn_reflns_limit_h_min -9
_diffrn_reflns_limit_k_max 10
_diffrn_reflns_limit_k_min -9
_diffrn_reflns_limit_l_max 16
_diffrn_reflns_limit_l_min -21
_diffrn_reflns_number 5551
_diffrn_reflns_theta_full 25.00
_diffrn_reflns_theta_max 25.00
_diffrn_reflns_theta_min 2.36
_diffrn_standards_decay_% 0
_diffrn_standards_interval_count 0
_diffrn_standards_interval_time 0
_diffrn_standards_number 0
_exptl_absorpt_coefficient_mu 1.157
_exptl_absorpt_correction_T_max 0.8930
_exptl_absorpt_correction_T_min 0.8365
_exptl_absorpt_correction_type multi-scan
_exptl_absorpt_process_details 'SADABS (Bruker, 2000)'
_exptl_crystal_colour blue
_exptl_crystal_density_diffrn 1.629
_exptl_crystal_density_method 'not measured'
_exptl_crystal_description block
_exptl_crystal_F_000 550
_exptl_crystal_size_max 0.16
_exptl_crystal_size_mid 0.15
_exptl_crystal_size_min 0.10
_refine_diff_density_max 0.646
_refine_diff_density_min -0.380
_refine_ls_extinction_method none
_refine_ls_goodness_of_fit_ref 1.032
_refine_ls_hydrogen_treatment constr
_refine_ls_matrix_type full
_refine_ls_number_parameters 317
_refine_ls_number_reflns 3839
_refine_ls_number_restraints 12
_refine_ls_restrained_S_all 1.036
_refine_ls_R_factor_all 0.0970
_refine_ls_R_factor_gt 0.0689
_refine_ls_shift/su_max 0.000
_refine_ls_shift/su_mean 0.000
_refine_ls_structure_factor_coef Fsqd
_refine_ls_weighting_details 'calc w=1/[\s^2^(Fo^2^)+(0.0664P)^2^] where P=(Fo^2^+2Fc^2^)/3'
_refine_ls_weighting_scheme calc
_refine_ls_wR_factor_gt 0.1532
_refine_ls_wR_factor_ref 0.1683
_reflns_number_gt 2781
_reflns_number_total 3839
_reflns_threshold_expression I>2\s(I)
_cod_data_source_file cv2256.cif
_cod_data_source_block I
_cod_database_code 2214137
_cod_database_fobs_code 2214137

loop_
_symmetry_equiv_pos_as_xyz
'x, y, z'
'-x, -y, -z'

loop_
_atom_site_type_symbol
_atom_site_label
_atom_site_fract_x
_atom_site_fract_y
_atom_site_fract_z
_atom_site_U_iso_or_equiv
_atom_site_adp_type
_atom_site_calc_flag
_atom_site_refinement_flags
_atom_site_occupancy
Cu Cu1 0.19003(9) 0.56335(8) 0.25165(4) 0.0435(3) Uani d . 1
C C1 0.3784(8) 0.6567(7) 0.3548(3) 0.0448(14) Uani d . 1
C C2 0.4336(10) 0.7407(9) 0.3973(3) 0.0578(17) Uani d . 1
H H2 0.5328 0.6874 0.4260 0.069 Uiso calc R 1
C C3 0.3381(11) 0.9058(10) 0.3964(4) 0.071(2) Uani d . 1
H H3 0.3694 0.9651 0.4259 0.085 Uiso calc R 1
C C4 0.1994(11) 0.9799(9) 0.3522(4) 0.070(2) Uani d . 1
H H4 0.1364 1.0913 0.3503 0.084 Uiso calc R 1
C C5 0.1504(9) 0.8919(8) 0.3100(4) 0.0582(17) Uani d . 1
H H5 0.0536 0.9448 0.2801 0.070 Uiso calc R 1
C C6 0.4731(7) 0.4797(7) 0.3503(3) 0.0439(14) Uani d . 1
C C7 0.6032(8) 0.3794(9) 0.3970(3) 0.0582(17) Uani d . 1
H H7 0.6396 0.4219 0.4327 0.070 Uiso calc R 1
C C8 0.6785(9) 0.2178(9) 0.3909(4) 0.0660(19) Uani d . 1
H H8 0.7659 0.1494 0.4227 0.079 Uiso calc R 1
C C9 0.6260(8) 0.1568(8) 0.3387(4) 0.0591(17) Uani d . 1
H H9 0.6778 0.0467 0.3335 0.071 Uiso calc R 1
C C10 0.4953(9) 0.2600(7) 0.2937(3) 0.0553(16) Uani d . 1
H H10 0.4581 0.2182 0.2580 0.066 Uiso calc R 1
C C11 0.2155(8) 0.6974(6) 0.0944(3) 0.0424(13) Uani d . 1
C C12 0.2918(9) 0.7448(7) 0.0211(3) 0.0547(16) Uani d . 1
H H12 0.2116 0.8091 -0.0141 0.066 Uiso calc R 1
C C13 0.4845(10) 0.6975(8) 0.0002(4) 0.0653(19) Uani d . 1
H H13 0.5366 0.7294 -0.0492 0.078 Uiso calc R 1
C C14 0.5998(9) 0.6028(8) 0.0526(4) 0.0612(17) Uani d . 1
H H14 0.7316 0.5699 0.0396 0.073 Uiso calc R 1
C C15 0.5196(8) 0.5572(8) 0.1239(3) 0.0534(16) Uani d . 1
H H15 0.5991 0.4919 0.1592 0.064 Uiso calc R 1
C C16 0.0109(8) 0.7505(7) 0.1246(3) 0.0437(14) Uani d . 1
C C17 -0.1305(9) 0.8438(7) 0.0818(3) 0.0550(16) Uani d . 1
H H17 -0.1008 0.8732 0.0292 0.066 Uiso calc R 1
C C18 -0.3177(10) 0.8934(8) 0.1180(4) 0.0618(18) Uani d . 1
H H18 -0.4157 0.9558 0.0899 0.074 Uiso calc R 1
C C19 -0.3571(9) 0.8500(8) 0.1951(4) 0.0613(18) Uani d . 1
H H19 -0.4820 0.8847 0.2206 0.074 Uiso calc R 1
C C20 -0.2115(9) 0.7551(8) 0.2341(4) 0.0599(17) Uani d . 1
H H20 -0.2389 0.7246 0.2867 0.072 Uiso calc R 1
C C21 0.0205(8) 0.4107(8) 0.3986(4) 0.0504(14) Uani d U 1
C C22 0.1100(10) 0.2596(9) 0.5108(4) 0.0620(14) Uani d U 1
Cl Cl1 0.0782(2) 0.2387(2) 0.14516(10) 0.0672(5) Uani d . 1
N N1 0.2396(6) 0.7306(6) 0.3109(3) 0.0447(11) Uani d . 1
N N2 0.4187(6) 0.4198(6) 0.2993(3) 0.0446(11) Uani d . 1
N N3 0.3321(7) 0.6019(6) 0.1455(3) 0.0457(11) Uani d . 1
N N4 -0.0303(6) 0.7041(5) 0.1998(2) 0.0435(11) Uani d . 1
N N5 0.0378(7) 0.4750(6) 0.3393(3) 0.0571(14) Uani d . 1
N N6 -0.0215(8) 0.3402(7) 0.4665(3) 0.0688(13) Uani d U 1
N N7 0.2105(9) 0.1878(8) 0.5522(3) 0.0827(19) Uani d . 1
O O1 0.140(2) 0.0985(10) 0.1153(5) 0.238(6) Uani d . 1
O O2 0.0414(9) 0.3627(8) 0.0838(3) 0.127(2) Uani d . 1
O O3 -0.0722(9) 0.2517(12) 0.1995(5) 0.202(5) Uani d . 1
O O4 0.2253(10) 0.2385(12) 0.1770(4) 0.167(3) Uani d . 1

loop_
_atom_site_aniso_label
_atom_site_aniso_U_11
_atom_site_aniso_U_22
_atom_site_aniso_U_33
_atom_site_aniso_U_12
_atom_site_aniso_U_13
_atom_site_aniso_U_23
Cu1 0.0401(4) 0.0505(5) 0.0348(4) -0.0128(3) -0.0072(3) 0.0025(3)
C1 0.043(3) 0.058(4) 0.036(3) -0.027(3) 0.003(3) -0.001(3)
C2 0.067(4) 0.076(5) 0.039(4) -0.041(4) 0.002(3) -0.005(3)
C3 0.089(6) 0.085(6) 0.053(4) -0.051(5) 0.007(4) -0.021(4)
C4 0.074(5) 0.063(5) 0.071(5) -0.033(4) 0.022(4) -0.023(4)
C5 0.050(4) 0.053(4) 0.064(4) -0.017(3) 0.005(3) -0.006(3)
C6 0.037(3) 0.059(4) 0.034(3) -0.022(3) -0.002(2) 0.009(3)
C7 0.047(4) 0.080(5) 0.044(4) -0.024(4) -0.009(3) 0.005(3)
C8 0.047(4) 0.074(5) 0.061(5) -0.009(4) -0.017(3) 0.018(4)
C9 0.044(4) 0.056(4) 0.065(4) -0.011(3) -0.007(3) 0.006(3)
C10 0.052(4) 0.053(4) 0.054(4) -0.013(3) -0.008(3) -0.003(3)
C11 0.048(3) 0.038(3) 0.036(3) -0.011(3) -0.001(3) -0.004(2)
C12 0.063(4) 0.047(4) 0.044(4) -0.016(3) 0.000(3) 0.004(3)
C13 0.066(5) 0.066(4) 0.048(4) -0.023(4) 0.018(3) -0.003(3)
C14 0.051(4) 0.061(4) 0.069(5) -0.023(3) 0.007(3) -0.013(3)
C15 0.046(4) 0.065(4) 0.046(4) -0.018(3) 0.002(3) -0.012(3)
C16 0.048(3) 0.046(3) 0.035(3) -0.014(3) -0.010(3) -0.002(2)
C17 0.065(4) 0.048(4) 0.045(4) -0.014(3) -0.014(3) 0.006(3)
C18 0.060(4) 0.056(4) 0.064(5) -0.012(3) -0.026(4) 0.003(3)
C19 0.041(4) 0.060(4) 0.069(5) -0.006(3) -0.008(3) -0.001(3)
C20 0.045(4) 0.076(5) 0.046(4) -0.015(3) -0.001(3) 0.001(3)
C21 0.048(3) 0.063(4) 0.045(3) -0.026(3) -0.010(3) 0.001(3)
C22 0.062(3) 0.078(3) 0.048(3) -0.032(3) -0.011(2) 0.009(2)
Cl1 0.0588(11) 0.0839(13) 0.0510(10) -0.0225(9) -0.0081(8) 0.0050(9)
N1 0.037(3) 0.048(3) 0.046(3) -0.016(2) -0.001(2) -0.002(2)
N2 0.043(3) 0.047(3) 0.042(3) -0.016(2) -0.010(2) 0.005(2)
N3 0.045(3) 0.049(3) 0.039(3) -0.014(2) -0.004(2) -0.003(2)
N4 0.038(3) 0.046(3) 0.037(3) -0.008(2) -0.006(2) 0.003(2)
N5 0.060(3) 0.070(4) 0.042(3) -0.031(3) -0.009(2) 0.013(3)
N6 0.065(3) 0.085(3) 0.053(3) -0.031(3) -0.009(2) 0.015(2)
N7 0.084(4) 0.084(5) 0.073(4) -0.022(4) -0.031(4) 0.016(3)
O1 0.482(19) 0.125(7) 0.126(7) -0.112(9) -0.082(9) -0.011(5)
O2 0.107(5) 0.128(5) 0.098(5) -0.015(4) -0.013(4) 0.046(4)
O3 0.076(5) 0.266(11) 0.160(7) -0.019(5) 0.032(5) 0.086(7)
O4 0.119(6) 0.284(11) 0.118(6) -0.092(7) -0.058(5) 0.023(6)

loop_
_atom_type_symbol
_atom_type_description
_atom_type_scat_dispersion_real
_atom_type_scat_dispersion_imag
_atom_type_scat_source
C C 0.0033 0.0016 'International Tables Vol C Tables 4.2.6.8 and 6.1.1.4'
Cl Cl 0.1484 0.1585 'International Tables Vol C Tables 4.2.6.8 and 6.1.1.4'
Cu Cu 0.3201 1.2651 'International Tables Vol C Tables 4.2.6.8 and 6.1.1.4'
N N 0.0061 0.0033 'International Tables Vol C Tables 4.2.6.8 and 6.1.1.4'
O O 0.0106 0.0060 'International Tables Vol C Tables 4.2.6.8 and 6.1.1.4'
H H 0.0000 0.0000 'International Tables Vol C Tables 4.2.6.8 and 6.1.1.4'

loop_
_geom_angle_atom_site_label_1
_geom_angle_atom_site_label_2
_geom_angle_atom_site_label_3
_geom_angle
_geom_angle_publ_flag
N4 Cu1 N5 95.2(2) ?
N4 Cu1 N2 177.48(18) y
N5 Cu1 N2 86.8(2) y
N4 Cu1 N3 81.29(18) y
N5 Cu1 N3 161.8(2) y
N2 Cu1 N3 96.32(19) y
N4 Cu1 N1 102.75(18) y
N5 Cu1 N1 98.96(19) y
N2 Cu1 N1 78.38(18) y
N3 Cu1 N1 99.24(18) y
N1 C1 C2 122.2(6) ?
N1 C1 C6 114.6(5) ?
C2 C1 C6 123.1(6) ?
C1 C2 C3 118.5(6) ?
C1 C2 H2 120.8 ?
C3 C2 H2 120.8 ?
C4 C3 C2 119.2(6) ?
C4 C3 H3 120.4 ?
C2 C3 H3 120.4 ?
C3 C4 C5 120.4(7) ?
C3 C4 H4 119.8 ?
C5 C4 H4 119.8 ?
N1 C5 C4 121.4(6) ?
N1 C5 H5 119.3 ?
C4 C5 H5 119.3 ?
N2 C6 C7 120.6(6) ?
N2 C6 C1 115.8(5) ?
C7 C6 C1 123.6(5) ?
C8 C7 C6 119.8(6) ?
C8 C7 H7 120.1 ?
C6 C7 H7 120.1 ?
C9 C8 C7 119.8(6) ?
C9 C8 H8 120.1 ?
C7 C8 H8 120.1 ?
C8 C9 C10 118.7(6) ?
C8 C9 H9 120.6 ?
C10 C9 H9 120.6 ?
N2 C10 C9 122.3(6) ?
N2 C10 H10 118.9 ?
C9 C10 H10 118.9 ?
N3 C11 C12 120.0(5) ?
N3 C11 C16 115.3(5) ?
C12 C11 C16 124.6(5) ?
C13 C12 C11 120.2(6) ?
C13 C12 H12 119.9 ?
C11 C12 H12 119.9 ?
C12 C13 C14 119.1(6) ?
C12 C13 H13 120.5 ?
C14 C13 H13 120.5 ?
C15 C14 C13 119.1(6) ?
C15 C14 H14 120.5 ?
C13 C14 H14 120.5 ?
N3 C15 C14 122.8(6) ?
N3 C15 H15 118.6 ?
C14 C15 H15 118.6 ?
N4 C16 C17 121.0(5) ?
N4 C16 C11 114.5(5) ?
C17 C16 C11 124.4(5) ?
C16 C17 C18 119.0(6) ?
C16 C17 H17 120.5 ?
C18 C17 H17 120.5 ?
C19 C18 C17 119.3(6) ?
C19 C18 H18 120.3 ?
C17 C18 H18 120.3 ?
C20 C19 C18 119.0(6) ?
C20 C19 H19 120.5 ?
C18 C19 H19 120.5 ?
N4 C20 C19 122.4(6) ?
N4 C20 H20 118.8 ?
C19 C20 H20 118.8 ?
N5 C21 N6 172.9(7) ?
N7 C22 N6 174.5(8) ?
O3 Cl1 O1 110.9(7) ?
O3 Cl1 O4 109.8(6) ?
O1 Cl1 O4 106.1(7) ?
O3 Cl1 O2 113.1(4) ?
O1 Cl1 O2 107.6(5) ?
O4 Cl1 O2 109.1(5) ?
C1 N1 C5 118.3(5) ?
C1 N1 Cu1 112.6(4) ?
C5 N1 Cu1 129.1(4) ?
C6 N2 C10 118.8(5) ?
C6 N2 Cu1 117.6(4) ?
C10 N2 Cu1 122.3(4) ?
C15 N3 C11 118.9(5) ?
C15 N3 Cu1 127.7(4) ?
C11 N3 Cu1 113.1(4) ?
C20 N4 C16 119.2(5) ?
C20 N4 Cu1 125.1(4) ?
C16 N4 Cu1 115.7(4) ?
C21 N5 Cu1 151.6(5) ?
C21 N6 C22 121.1(6) ?

loop_
_geom_bond_atom_site_label_1
_geom_bond_atom_site_label_2
_geom_bond_distance
_geom_bond_publ_flag
Cu1 N4 1.978(4) y
Cu1 N5 1.988(5) y
Cu1 N2 1.991(4) y
Cu1 N3 2.019(5) y
Cu1 N1 2.163(5) y
C1 N1 1.343(7) ?
C1 C2 1.377(8) ?
C1 C6 1.486(8) ?
C2 C3 1.383(9) ?
C2 H2 0.9300 ?
C3 C4 1.346(9) ?
C3 H3 0.9300 ?
C4 C5 1.372(9) ?
C4 H4 0.9300 ?
C5 N1 1.346(7) ?
C5 H5 0.9300 ?
C6 N2 1.336(7) ?
C6 C7 1.375(7) ?
C7 C8 1.359(9) ?
C7 H7 0.9300 ?
C8 C9 1.350(9) ?
C8 H8 0.9300 ?
C9 C10 1.366(8) ?
C9 H9 0.9300 ?
C10 N2 1.343(7) ?
C10 H10 0.9300 ?
C11 N3 1.355(7) ?
C11 C12 1.378(7) ?
C11 C16 1.469(7) ?
C12 C13 1.364(8) ?
C12 H12 0.9300 ?
C13 C14 1.364(9) ?
C13 H13 0.9300 ?
C14 C15 1.357(8) ?
C14 H14 0.9300 ?
C15 N3 1.329(7) ?
C15 H15 0.9300 ?
C16 N4 1.336(6) ?
C16 C17 1.372(7) ?
C17 C18 1.382(9) ?
C17 H17 0.9300 ?
C18 C19 1.359(8) ?
C18 H18 0.9300 ?
C19 C20 1.358(8) ?
C19 H19 0.9300 ?
C20 N4 1.334(7) ?
C20 H20 0.9300 ?
C21 N5 1.117(7) ?
C21 N6 1.299(7) ?
C22 N7 1.112(7) ?
C22 N6 1.317(8) ?
Cl1 O3 1.325(6) ?
Cl1 O1 1.331(8) ?
Cl1 O4 1.364(6) ?
Cl1 O2 1.405(6) ?
